data_4027176
loop_
_publ_author_name
'Xiaofei Sun'
'Xingzhao Tu'
'Chuan Dai'
'Xiaoping Zhang'
'Binbin Zhang'
'Qingle Zeng'

_publ_section_title
;
 Palladium-Catalyzed C-N Cross Coupling of Sulfinamides and Aryl Halides
;
_journal_name_full 'Journal of Organic Chemistry'
_journal_page_first 4454
_journal_page_last 4459
_journal_paper_doi 10.1021/jo3003584
_journal_volume 77
_journal_year 2012
_chemical_absolute_configuration ad
_chemical_formula_moiety 'C11 H17 N O2 S'
_chemical_formula_sum 'C11 H18 N O2 S'
_chemical_formula_weight 228.32
_space_group_IT_number 19
_symmetry_cell_setting orthorhombic
_symmetry_space_group_name_Hall 'P 2ac 2ab'
_symmetry_space_group_name_H-M 'P 21 21 21'
_atom_sites_solution_hydrogens geom
_atom_sites_solution_primary direct
_atom_sites_solution_secondary difmap
_audit_creation_method SHELXL-97
_cell_angle_alpha 90.00
_cell_angle_beta 90.00
_cell_angle_gamma 90.00
_cell_formula_units_Z 4
_cell_length_a 7.4418(9)
_cell_length_b 9.7027(12)
_cell_length_c 16.862(2)
_cell_measurement_reflns_used 2411
_cell_measurement_temperature 293(2)
_cell_measurement_theta_max 29.0515
_cell_measurement_theta_min 2.986
_cell_volume 1217.5(3)
_computing_cell_refinement
;
CrysAlisPro, Oxford Diffraction Ltd.,
Version 1.171.34.40 (release 27-08-2010 CrysAlis171 .NET)
(compiled Aug 27 2010,11:50:40)
;
_computing_data_collection
;
CrysAlisPro, Oxford Diffraction Ltd.,
Version 1.171.34.40 (release 27-08-2010 CrysAlis171 .NET)
(compiled Aug 27 2010,11:50:40)
;
_computing_data_reduction
;
CrysAlisPro, Oxford Diffraction Ltd.,
Version 1.171.34.40 (release 27-08-2010 CrysAlis171 .NET)
(compiled Aug 27 2010,11:50:40)
;
_computing_molecular_graphics
;
OLEX2: a complete structure solution, refinement and analysis program. 
Dolomanov et al., J. Appl. Cryst. (2009). 42, 339-341
;
_computing_publication_material
;
OLEX2: a complete structure solution, refinement and analysis program. 
Dolomanov et al., J. Appl. Cryst. (2009). 42, 339-341
;
_computing_structure_refinement 'SHELXL-97 (Sheldrick, 1997)'
_computing_structure_solution 'A short history of SHELX (Sheldrick, 2007)'
_diffrn_ambient_temperature 293.0
_diffrn_detector_area_resol_mean 16.0874
_diffrn_measured_fraction_theta_full 0.999
_diffrn_measured_fraction_theta_max 0.999
_diffrn_measurement_details
;
1 omega  -84.00  -32.00   1.0000   10.0000
omega____ theta____ kappa____ phi______ frames
-      -16.7361  179.0000 -120.0000 52

2 omega   -9.00   89.00   1.0000   10.0000
omega____ theta____ kappa____ phi______ frames
-       19.8611   77.0000   30.0000 98

3 omega   -6.00   90.00   1.0000   10.0000
omega____ theta____ kappa____ phi______ frames
-       19.8611   77.0000  150.0000 96

4 omega   -7.00   43.00   1.0000   10.0000
omega____ theta____ kappa____ phi______ frames
-       19.8611   74.0000  -88.0000 50
;
_diffrn_measurement_device_type 'Xcalibur, Eos'
_diffrn_measurement_method '\w scans'
_diffrn_orient_matrix_UB_11 -0.0231237
_diffrn_orient_matrix_UB_12 0.0485086
_diffrn_orient_matrix_UB_13 0.0296641
_diffrn_orient_matrix_UB_21 0.0889882
_diffrn_orient_matrix_UB_22 -0.003079
_diffrn_orient_matrix_UB_23 0.0150606
_diffrn_orient_matrix_UB_31 0.0254104
_diffrn_orient_matrix_UB_32 0.0544863
_diffrn_orient_matrix_UB_33 -0.0257931
_diffrn_radiation_monochromator graphite
_diffrn_radiation_source 'fine-focus sealed tube'
_diffrn_radiation_type 'Mo K\a'
_diffrn_radiation_wavelength 0.7107
_diffrn_reflns_av_R_equivalents 0.0309
_diffrn_reflns_av_sigmaI/netI 0.0430
_diffrn_reflns_limit_h_max 6
_diffrn_reflns_limit_h_min -9
_diffrn_reflns_limit_k_max 12
_diffrn_reflns_limit_k_min -12
_diffrn_reflns_limit_l_max 21
_diffrn_reflns_limit_l_min -18
_diffrn_reflns_number 7010
_diffrn_reflns_theta_full 26.37
_diffrn_reflns_theta_max 26.37
_diffrn_reflns_theta_min 2.99
_exptl_absorpt_coefficient_mu 0.248
_exptl_absorpt_correction_T_max 1.0
_exptl_absorpt_correction_T_min 0.98946
_exptl_absorpt_correction_type multi-scan
_exptl_absorpt_process_details
;
CrysAlisPro, Oxford Diffraction Ltd.,
Version 1.171.34.40 (release 27-08-2010 CrysAlis171 .NET)
(compiled Aug 27 2010,11:50:40)
empirical absorption correction using spherical harmonics,
implemented in SCALE3 ABSPACK scaling algorithm.
;
_exptl_crystal_colour colorless
_exptl_crystal_density_diffrn 1.246
_exptl_crystal_description block
_exptl_crystal_F_000 492
_exptl_crystal_size_max 0.30
_exptl_crystal_size_mid 0.20
_exptl_crystal_size_min 0.20
_refine_diff_density_max 0.219
_refine_diff_density_min -0.293
_refine_diff_density_rms 0.071
_refine_ls_abs_structure_details 'Flack HD(1983), Acta Cryst. A39, 876-881'
_refine_ls_abs_structure_Flack -0.02(9)
_refine_ls_extinction_method none
_refine_ls_goodness_of_fit_ref 1.099
_refine_ls_hydrogen_treatment mixed
_refine_ls_matrix_type full
_refine_ls_number_parameters 204
_refine_ls_number_reflns 2481
_refine_ls_number_restraints 0
_refine_ls_restrained_S_all 1.099
_refine_ls_R_factor_all 0.0576
_refine_ls_R_factor_gt 0.0428
_refine_ls_shift/su_max 0.000
_refine_ls_shift/su_mean 0.000
_refine_ls_structure_factor_coef Fsqd
_refine_ls_weighting_details
;
calc w=1/[\s^2^(Fo^2^)+(0.0403P)^2^+0.0000P] where P=(Fo^2^+2Fc^2^)/3
;
_refine_ls_weighting_scheme calc
_refine_ls_wR_factor_gt 0.0836
_refine_ls_wR_factor_ref 0.0916
_reflns_number_gt 2062
_reflns_number_total 2481
_reflns_threshold_expression >2sigma(I)
_cod_data_source_file jo3003584_si_002.cif
_cod_data_source_block 110118_S1_ZL
_cod_database_code 4027176

loop_
_space_group_symop_id
_space_group_symop_operation_xyz
1 'x, y, z'
2 '-x+1/2, -y, z+1/2'
3 'x+1/2, -y+1/2, -z'
4 '-x, y+1/2, -z+1/2'

loop_
_atom_site_label
_atom_site_type_symbol
_atom_site_fract_x
_atom_site_fract_y
_atom_site_fract_z
_atom_site_U_iso_or_equiv
_atom_site_adp_type
_atom_site_occupancy
_atom_site_symmetry_multiplicity
_atom_site_calc_flag
S1 S -0.84124(9) -0.41552(6) -0.07783(3) 0.04091(18) Uani 1 1 d
O1 O -0.6725(4) 0.18196(19) -0.18439(11) 0.0691(6) Uani 1 1 d
O2 O -1.0171(2) -0.39294(19) -0.03812(10) 0.0543(5) Uani 1 1 d
N1 N -0.7259(3) -0.2699(2) -0.08452(13) 0.0464(5) Uani 1 1 d
C1 C -0.7230(3) 0.0498(3) -0.20153(15) 0.0468(7) Uani 1 1 d
C2 C -0.7075(3) -0.0421(3) -0.13905(15) 0.0416(6) Uani 1 1 d
C3 C -0.7532(3) -0.1789(3) -0.14907(14) 0.0390(6) Uani 1 1 d
C4 C -0.8154(4) -0.2233(3) -0.22198(15) 0.0540(7) Uani 1 1 d
C5 C -0.8331(5) -0.1298(3) -0.28284(17) 0.0627(8) Uani 1 1 d
C6 C -0.7857(4) 0.0065(3) -0.27436(17) 0.0561(8) Uani 1 1 d
C7 C -0.6704(6) 0.2798(4) -0.2476(2) 0.0730(10) Uani 1 1 d
C8 C -0.6971(3) -0.5045(3) -0.00507(14) 0.0423(6) Uani 1 1 d
C9 C -0.5083(4) -0.5131(4) -0.0392(2) 0.0621(8) Uani 1 1 d
C10 C -0.7023(5) -0.4311(3) 0.07445(17) 0.0527(7) Uani 1 1 d
C11 C -0.7817(6) -0.6475(3) 0.0011(2) 0.0618(9) Uani 1 1 d
H9C H -0.509(4) -0.550(3) -0.0879(18) 0.060(9) Uiso 1 1 d
H2 H -0.667(3) -0.012(2) -0.0913(14) 0.041(6) Uiso 1 1 d
H10A H -0.641(4) -0.337(3) 0.0697(16) 0.074(9) Uiso 1 1 d
H7B H -0.593(4) 0.247(3) -0.2904(19) 0.071(10) Uiso 1 1 d
H9B H -0.438(5) -0.567(4) -0.005(2) 0.113(14) Uiso 1 1 d
H9A H -0.439(4) -0.423(3) -0.0417(16) 0.065(9) Uiso 1 1 d
H5 H -0.878(4) -0.161(3) -0.3324(17) 0.060(8) Uiso 1 1 d
H6 H -0.807(4) 0.066(3) -0.3158(15) 0.056(8) Uiso 1 1 d
H1 H -0.692(4) -0.237(2) -0.0438(14) 0.039(7) Uiso 1 1 d
H4 H -0.845(4) -0.312(3) -0.2268(15) 0.056(8) Uiso 1 1 d
H11C H -0.913(5) -0.641(3) 0.0169(18) 0.069(10) Uiso 1 1 d
H10C H -0.819(4) -0.425(3) 0.0947(17) 0.077(10) Uiso 1 1 d
H11A H -0.709(4) -0.705(3) 0.0376(17) 0.071(9) Uiso 1 1 d
H10B H -0.643(4) -0.481(3) 0.1119(16) 0.061(8) Uiso 1 1 d
H7A H -0.620(5) 0.361(4) -0.224(2) 0.103(14) Uiso 1 1 d
H7C H -0.793(5) 0.285(4) -0.2714(18) 0.095(13) Uiso 1 1 d
H11B H -0.775(4) -0.695(3) -0.0537(18) 0.075(9) Uiso 1 1 d

loop_
_atom_site_aniso_label
_atom_site_aniso_U_11
_atom_site_aniso_U_22
_atom_site_aniso_U_33
_atom_site_aniso_U_23
_atom_site_aniso_U_13
_atom_site_aniso_U_12
S1 0.0392(3) 0.0430(3) 0.0405(3) -0.0027(3) -0.0001(3) -0.0007(3)
O1 0.0977(18) 0.0545(11) 0.0550(11) 0.0189(9) -0.0024(13) -0.0043(13)
O2 0.0394(10) 0.0641(12) 0.0594(12) 0.0031(9) 0.0060(9) 0.0039(10)
N1 0.0555(14) 0.0464(12) 0.0374(12) 0.0041(10) -0.0103(12) -0.0082(10)
C1 0.0424(16) 0.0568(16) 0.0414(13) 0.0091(11) 0.0027(13) 0.0049(12)
C2 0.0401(15) 0.0520(15) 0.0326(13) 0.0048(11) 0.0005(12) 0.0047(11)
C3 0.0304(14) 0.0538(14) 0.0328(12) 0.0059(10) 0.0020(12) 0.0025(11)
C4 0.061(2) 0.0594(17) 0.0419(15) -0.0001(13) -0.0022(14) -0.0038(16)
C5 0.067(2) 0.088(2) 0.0333(14) -0.0004(13) -0.0088(17) -0.0040(19)
C6 0.0509(18) 0.076(2) 0.0412(15) 0.0183(14) 0.0015(14) 0.0086(16)
C7 0.075(3) 0.075(2) 0.068(2) 0.0300(18) 0.004(2) -0.007(2)
C8 0.0428(15) 0.0392(12) 0.0448(14) 0.0021(10) -0.0018(12) 0.0019(12)
C9 0.0529(19) 0.065(2) 0.068(2) -0.0014(18) 0.0010(19) 0.0114(18)
C10 0.0557(19) 0.0586(17) 0.0439(14) 0.0064(14) -0.0047(16) -0.0086(15)
C11 0.072(3) 0.0414(16) 0.072(2) 0.0048(15) -0.007(2) -0.0058(15)

loop_
_atom_type_symbol
_atom_type_description
_atom_type_scat_dispersion_real
_atom_type_scat_dispersion_imag
_atom_type_scat_source
C C 0.0033 0.0016 'International Tables Vol C Tables 4.2.6.8 and 6.1.1.4'
H H 0.0000 0.0000 'International Tables Vol C Tables 4.2.6.8 and 6.1.1.4'
N N 0.0061 0.0033 'International Tables Vol C Tables 4.2.6.8 and 6.1.1.4'
O O 0.0106 0.0060 'International Tables Vol C Tables 4.2.6.8 and 6.1.1.4'
S S 0.1246 0.1234 'International Tables Vol C Tables 4.2.6.8 and 6.1.1.4'

loop_
_geom_angle_atom_site_label_1
_geom_angle_atom_site_label_2
_geom_angle_atom_site_label_3
_geom_angle
S1 N1 H1 116.3(18)
O1 C1 C2 114.8(2)
O1 C1 C6 124.5(2)
O1 C7 H7B 109.7(18)
O1 C7 H7A 104(2)
O1 C7 H7C 109(2)
O2 S1 N1 111.17(12)
O2 S1 C8 106.35(11)
N1 S1 C8 98.23(12)
C1 O1 C7 118.0(3)
C1 C2 H2 119.6(15)
C1 C6 H6 122.8(16)
C2 C3 N1 118.0(2)
C2 C3 C4 119.4(2)
C3 N1 S1 120.62(19)
C3 N1 H1 117.4(17)
C3 C2 C1 120.3(2)
C3 C2 H2 120.1(15)
C3 C4 H4 117.5(17)
C4 C3 N1 122.5(2)
C4 C5 C6 122.1(3)
C4 C5 H5 118.5(17)
C5 C4 C3 119.4(3)
C5 C4 H4 123.1(17)
C5 C6 C1 118.2(3)
C5 C6 H6 118.8(16)
C6 C1 C2 120.6(3)
C6 C5 H5 119.4(17)
C8 C9 H9C 111.4(19)
C8 C9 H9B 109(2)
C8 C9 H9A 115.9(17)
C8 C10 H10A 109.8(16)
C8 C10 H10C 112.1(19)
C8 C10 H10B 110.3(17)
C8 C11 H11C 110.9(17)
C8 C11 H11A 109.0(18)
C8 C11 H11B 108.7(17)
C9 C8 S1 108.1(2)
C9 C8 C11 110.9(3)
C10 C8 S1 110.65(19)
C10 C8 C9 112.5(3)
C10 C8 C11 110.8(2)
C11 C8 S1 103.4(2)
H9C C9 H9B 110(3)
H9C C9 H9A 108(3)
H10A C10 H10C 113(3)
H10A C10 H10B 108(2)
H7B C7 H7A 110(3)
H7B C7 H7C 105(3)
H9B C9 H9A 103(3)
H11C C11 H11A 114(3)
H11C C11 H11B 108(3)
H10C C10 H10B 103(2)
H11A C11 H11B 106(2)
H7A C7 H7C 119(3)

loop_
_geom_bond_atom_site_label_1
_geom_bond_atom_site_label_2
_geom_bond_distance
S1 O2 1.4866(18)
S1 N1 1.657(2)
S1 C8 1.844(2)
O1 C1 1.367(3)
O1 C7 1.428(3)
N1 C3 1.416(3)
N1 H1 0.80(2)
C1 C2 1.385(3)
C1 C6 1.379(4)
C2 C3 1.381(3)
C2 H2 0.91(2)
C3 C4 1.382(4)
C4 C5 1.376(4)
C4 H4 0.90(3)
C5 C6 1.376(4)
C5 H5 0.95(3)
C6 H6 0.92(3)
C7 H7B 0.98(3)
C7 H7A 0.96(4)
C7 H7C 1.00(4)
C8 C9 1.521(4)
C8 C10 1.519(4)
C8 C11 1.527(4)
C9 H9C 0.90(3)
C9 H9B 0.93(4)
C9 H9A 1.01(3)
C10 H10A 1.02(3)
C10 H10C 0.94(3)
C10 H10B 0.91(3)
C11 H11C 1.02(3)
C11 H11A 0.99(3)
C11 H11B 1.03(3)

loop_
_geom_hbond_atom_site_label_D
_geom_hbond_atom_site_label_H
_geom_hbond_atom_site_label_A
_geom_hbond_distance_DH
_geom_hbond_distance_HA
_geom_hbond_distance_DA
_geom_hbond_angle_DHA
_geom_hbond_site_symmetry_A
N1 H1 O2 0.80(2) 2.28(3) 3.031(3) 157(2) 3_545
